data_4329540
loop_
_publ_author_name
'Juan Diwu'
'Daniel J. Grant'
'Shuao Wang'
'Laura Gagliardi'
'Thomas E. Albrecht-Schmitt'

_publ_section_title
;
 Periodic Trends in Lanthanide and Actinide Phosphonates: Discontinuity
 between Plutonium and Americium
;
_journal_name_full 'Inorganic Chemistry'
_journal_page_first 6906
_journal_page_last 6915
_journal_paper_doi 10.1021/ic300742p
_journal_volume 51
_journal_year 2012
_chemical_formula_moiety NaEu[CH2(PO3)2](H2O)
_chemical_formula_sum 'C H4 Eu Na O7 P2'
_chemical_formula_weight 364.93
_chemical_name_common 'sodium europium methylenediphosphonate'
_chemical_name_systematic
; 
 ? 
;
_space_group_IT_number 14
_symmetry_cell_setting monoclinic
_symmetry_space_group_name_Hall '-P 2ybc'
_symmetry_space_group_name_H-M 'P 1 21/c 1'
_atom_sites_solution_hydrogens mixed
_atom_sites_solution_primary direct
_atom_sites_solution_secondary difmap
_audit_creation_method SHELXL-97
_cell_angle_alpha 90.00
_cell_angle_beta 90.522(3)
_cell_angle_gamma 90.00
_cell_formula_units_Z 4
_cell_length_a 6.6851(15)
_cell_length_b 14.998(3)
_cell_length_c 6.6653(15)
_cell_measurement_reflns_used 1545
_cell_measurement_temperature 100(2)
_cell_measurement_theta_max 27.54
_cell_measurement_theta_min 2.72
_cell_volume 668.3(3)
_computing_cell_refinement 'SMART SAINT'
_computing_data_collection SMART
_computing_data_reduction SAINT
_computing_molecular_graphics 'SHELXP-97 (Sheldrick, 1997)'
_computing_publication_material 'SHELCIF-97 (Sheldrick, 2000)'
_computing_structure_refinement 'SHELXL-97 (Sheldrick, 1997)'
_computing_structure_solution 'SHELXS-97 (Sheldrick, 1990)'
_diffrn_ambient_temperature 100(2)
_diffrn_detector_area_resol_mean 0
_diffrn_measured_fraction_theta_full 0.998
_diffrn_measured_fraction_theta_max 0.998
_diffrn_measurement_device_type 'Bruker APEXII'
_diffrn_measurement_method '0.5 wide w/ exposures'
_diffrn_radiation_monochromator 'Quazar optics'
_diffrn_radiation_source 'Imus microdocused'
_diffrn_radiation_type MoK\a
_diffrn_radiation_wavelength 0.71073
_diffrn_reflns_av_R_equivalents 0.0496
_diffrn_reflns_av_sigmaI/netI 0.0376
_diffrn_reflns_limit_h_max 8
_diffrn_reflns_limit_h_min -8
_diffrn_reflns_limit_k_max 19
_diffrn_reflns_limit_k_min -19
_diffrn_reflns_limit_l_max 8
_diffrn_reflns_limit_l_min -8
_diffrn_reflns_number 7762
_diffrn_reflns_theta_full 27.54
_diffrn_reflns_theta_max 27.54
_diffrn_reflns_theta_min 2.72
_exptl_absorpt_coefficient_mu 9.923
_exptl_absorpt_correction_T_max 0.933
_exptl_absorpt_correction_T_min 0.642
_exptl_absorpt_correction_type numerical
_exptl_absorpt_process_details SHELXPREP
_exptl_crystal_colour colorless
_exptl_crystal_density_diffrn 3.627
_exptl_crystal_density_meas ?
_exptl_crystal_description needle
_exptl_crystal_F_000 680
_exptl_crystal_size_max 0.073
_exptl_crystal_size_mid 0.038
_exptl_crystal_size_min 0.007
_refine_diff_density_max 0.852
_refine_diff_density_min -0.833
_refine_diff_density_rms 0.216
_refine_ls_extinction_method none
_refine_ls_goodness_of_fit_ref 0.976
_refine_ls_hydrogen_treatment mixed
_refine_ls_matrix_type full
_refine_ls_number_parameters 115
_refine_ls_number_reflns 1545
_refine_ls_number_restraints 2
_refine_ls_restrained_S_all 0.976
_refine_ls_R_factor_all 0.0333
_refine_ls_R_factor_gt 0.0234
_refine_ls_shift/su_max 0.001
_refine_ls_shift/su_mean 0.000
_refine_ls_structure_factor_coef Fsqd
_refine_ls_weighting_details 'calc w=1/[\s^2^(Fo^2^)+(0.0311P)^2^+0.0000P] where P=(Fo^2^+2Fc^2^)/3'
_refine_ls_weighting_scheme calc
_refine_ls_wR_factor_gt 0.0521
_refine_ls_wR_factor_ref 0.0567
_reflns_number_gt 1294
_reflns_number_total 1545
_reflns_threshold_expression >2sigma(I)
_cod_data_source_file ic300742p_si_002_12.cif
_cod_data_source_block NaEuC1P2
_cod_depositor_comments
;
The following automatic conversions were performed:

'_exptl_crystal_density_meas' value 'n/a' was changed to '?' - the
value is perceived as not measured.

Automatic conversion script
Id: cif_fix_values 3008 2015-01-20 13:52:24Z robertas 
;
_cod_database_code 4329540

loop_
_symmetry_equiv_pos_as_xyz
'x, y, z'
'-x, y+1/2, -z+1/2'
'-x, -y, -z'
'x, -y-1/2, z-1/2'

loop_
_atom_site_label
_atom_site_type_symbol
_atom_site_fract_x
_atom_site_fract_y
_atom_site_fract_z
_atom_site_U_iso_or_equiv
_atom_site_adp_type
_atom_site_occupancy
_atom_site_symmetry_multiplicity
_atom_site_calc_flag
_atom_site_refinement_flags
Eu1 Eu 0.82694(4) 0.598693(16) 0.10285(4) 0.00490(9) Uani 1 1 d .
P1 P 0.67634(19) 0.40311(9) 0.13360(19) 0.0044(3) Uani 1 1 d .
P2 P 0.97150(19) 0.66044(8) -0.39519(19) 0.0044(3) Uani 1 1 d .
Na1 Na 1.3064(3) 0.52833(14) -0.6352(3) 0.0086(4) Uani 1 1 d .
O1 O 0.8575(5) 0.6007(2) -0.2518(5) 0.0068(7) Uani 1 1 d .
O6 O 0.6360(5) 0.4817(2) 0.2762(5) 0.0071(7) Uani 1 1 d .
O5 O 0.8260(5) 0.4381(2) -0.0229(5) 0.0062(7) Uani 1 1 d .
O3 O 1.0111(5) 0.6129(2) -0.5935(5) 0.0058(7) Uani 1 1 d .
O4 O 0.4919(5) 0.3649(2) 0.0315(5) 0.0059(7) Uani 1 1 d .
O2 O 0.8698(5) 0.7507(2) -0.4307(5) 0.0059(7) Uani 1 1 d .
O7 O 0.5706(5) 0.6660(2) 0.3541(5) 0.0081(7) Uani 1 1 d D
C1 C 0.7902(7) 0.3146(3) 0.2772(7) 0.0068(10) Uani 1 1 d .
H1A H 0.8085 0.2627 0.1875 0.008 Uiso 1 1 calc R
H1B H 0.6957 0.2964 0.3832 0.008 Uiso 1 1 calc R
H1 H 0.492(7) 0.680(4) 0.251(6) 0.008 Uiso 1 1 d D
H2 H 0.624(8) 0.709(3) 0.428(7) 0.008 Uiso 1 1 d D

loop_
_atom_site_aniso_label
_atom_site_aniso_U_11
_atom_site_aniso_U_22
_atom_site_aniso_U_33
_atom_site_aniso_U_23
_atom_site_aniso_U_13
_atom_site_aniso_U_12
Eu1 0.00534(13) 0.00458(14) 0.00479(13) -0.00008(10) 0.00024(9) -0.00013(10)
P1 0.0046(6) 0.0045(6) 0.0041(6) 0.0002(5) 0.0003(5) -0.0010(5)
P2 0.0041(6) 0.0039(6) 0.0051(6) -0.0005(5) 0.0004(5) 0.0008(5)
Na1 0.0071(10) 0.0122(11) 0.0065(10) -0.0022(8) 0.0001(8) 0.0019(8)
O1 0.0063(17) 0.0079(18) 0.0063(17) 0.0028(15) 0.0004(14) -0.0037(14)
O6 0.0045(17) 0.0097(19) 0.0071(18) -0.0011(14) 0.0002(14) 0.0015(14)
O5 0.0061(18) 0.0063(17) 0.0061(17) 0.0011(14) 0.0001(14) -0.0016(14)
O3 0.0072(18) 0.0053(18) 0.0050(17) 0.0009(13) 0.0013(14) -0.0001(14)
O4 0.0057(17) 0.0042(17) 0.0078(17) -0.0017(14) 0.0000(14) 0.0002(14)
O2 0.0042(17) 0.0048(18) 0.0086(17) 0.0013(14) -0.0003(13) 0.0019(13)
O7 0.0074(19) 0.0083(19) 0.0086(18) -0.0022(15) -0.0026(14) -0.0003(15)
C1 0.009(3) 0.005(2) 0.006(2) -0.0006(19) -0.002(2) 0.0017(19)

loop_
_atom_type_symbol
_atom_type_description
_atom_type_scat_dispersion_real
_atom_type_scat_dispersion_imag
_atom_type_scat_source
C C 0.0033 0.0016 'International Tables Vol C Tables 4.2.6.8 and 6.1.1.4'
H H 0.0000 0.0000 'International Tables Vol C Tables 4.2.6.8 and 6.1.1.4'
O O 0.0106 0.0060 'International Tables Vol C Tables 4.2.6.8 and 6.1.1.4'
P P 0.1023 0.0942 'International Tables Vol C Tables 4.2.6.8 and 6.1.1.4'
Eu Eu -0.1578 3.6682 'International Tables Vol C Tables 4.2.6.8 and 6.1.1.4'
Na Na 0.0362 0.0249 'International Tables Vol C Tables 4.2.6.8 and 6.1.1.4'

loop_
_geom_angle_atom_site_label_1
_geom_angle_atom_site_label_2
_geom_angle_atom_site_label_3
_geom_angle
_geom_angle_site_symmetry_1
_geom_angle_site_symmetry_3
O2 Eu1 O4 81.31(12) 4_576 3_665
O2 Eu1 O3 85.99(11) 4_576 1_556
O4 Eu1 O3 139.59(12) 3_665 1_556
O2 Eu1 O1 83.01(12) 4_576 .
O4 Eu1 O1 72.89(12) 3_665 .
O3 Eu1 O1 143.19(12) 1_556 .
O2 Eu1 O5 94.67(12) 4_576 3_765
O4 Eu1 O5 145.20(12) 3_665 3_765
O3 Eu1 O5 73.74(12) 1_556 3_765
O1 Eu1 O5 72.30(12) . 3_765
O2 Eu1 O6 144.56(12) 4_576 .
O4 Eu1 O6 82.70(12) 3_665 .
O3 Eu1 O6 86.04(12) 1_556 .
O1 Eu1 O6 121.70(11) . .
O5 Eu1 O6 115.96(12) 3_765 .
O2 Eu1 O5 154.18(12) 4_576 .
O4 Eu1 O5 95.37(11) 3_665 .
O3 Eu1 O5 111.44(11) 1_556 .
O1 Eu1 O5 71.62(11) . .
O5 Eu1 O5 73.45(12) 3_765 .
O6 Eu1 O5 58.79(11) . .
O2 Eu1 O7 76.38(12) 4_576 .
O4 Eu1 O7 63.88(12) 3_665 .
O3 Eu1 O7 75.88(12) 1_556 .
O1 Eu1 O7 134.17(12) . .
O5 Eu1 O7 148.84(11) 3_765 .
O6 Eu1 O7 68.19(11) . .
O5 Eu1 O7 125.20(11) . .
O2 Eu1 P1 168.21(9) 4_576 .
O4 Eu1 P1 87.21(9) 3_665 .
O3 Eu1 P1 101.22(8) 1_556 .
O1 Eu1 P1 96.22(8) . .
O5 Eu1 P1 96.31(9) 3_765 .
O6 Eu1 P1 29.26(8) . .
O5 Eu1 P1 29.62(8) . .
O7 Eu1 P1 96.18(8) . .
O2 Eu1 P2 67.65(9) 4_576 .
O4 Eu1 P2 80.78(9) 3_665 .
O3 Eu1 P2 128.69(9) 1_556 .
O1 Eu1 P2 18.07(8) . .
O5 Eu1 P2 65.99(8) 3_765 .
O6 Eu1 P2 139.72(8) . .
O5 Eu1 P2 86.53(8) . .
O7 Eu1 P2 132.68(8) . .
P1 Eu1 P2 113.25(3) . .
O2 Eu1 P2 78.68(9) 4_576 1_556
O4 Eu1 P2 121.74(9) 3_665 1_556
O3 Eu1 P2 17.94(9) 1_556 1_556
O1 Eu1 P2 153.93(8) . 1_556
O5 Eu1 P2 90.76(8) 3_765 1_556
O6 Eu1 P2 83.28(8) . 1_556
O5 Eu1 P2 123.30(8) . 1_556
O7 Eu1 P2 58.38(8) . 1_556
P1 Eu1 P2 105.43(3) . 1_556
P2 Eu1 P2 136.24(4) . 1_556
O2 Eu1 Na1 116.67(9) 4_576 3_764
O4 Eu1 Na1 66.21(9) 3_665 3_764
O3 Eu1 Na1 150.78(9) 1_556 3_764
O1 Eu1 Na1 37.03(9) . 3_764
O5 Eu1 Na1 85.60(9) 3_765 3_764
O6 Eu1 Na1 84.72(9) . 3_764
O5 Eu1 Na1 41.22(8) . 3_764
O7 Eu1 Na1 125.23(8) . 3_764
P1 Eu1 Na1 60.09(4) . 3_764
P2 Eu1 Na1 55.01(4) . 3_764
P2 Eu1 Na1 164.43(4) 1_556 3_764
O2 Eu1 H1 72.5(12) 4_576 .
O4 Eu1 H1 45.4(6) 3_665 .
O3 Eu1 H1 94.2(6) 1_556 .
O1 Eu1 H1 115.5(6) . .
O5 Eu1 H1 163.2(10) 3_765 .
O6 Eu1 H1 73.7(11) . .
O5 Eu1 H1 122.6(12) . .
O7 Eu1 H1 18.9(5) . .
P1 Eu1 H1 97.4(12) . .
P2 Eu1 H1 116.5(7) . .
P2 Eu1 H1 76.4(6) 1_556 .
Na1 Eu1 H1 109.6(8) 3_764 .
O4 P1 O6 114.8(2) . .
O4 P1 O5 110.8(2) . .
O6 P1 O5 106.0(2) . .
O4 P1 C1 107.4(2) . .
O6 P1 C1 108.2(2) . .
O5 P1 C1 109.7(2) . .
O4 P1 Eu1 126.13(15) . .
O6 P1 Eu1 51.46(14) . .
O5 P1 Eu1 54.73(14) . .
C1 P1 Eu1 126.52(17) . .
O1 P2 O3 111.1(2) . .
O1 P2 O2 113.2(2) . .
O3 P2 O2 111.0(2) . .
O1 P2 C1 107.1(2) . 3_765
O3 P2 C1 108.3(2) . 3_765
O2 P2 C1 105.8(2) . 3_765
O1 P2 Na1 36.16(14) . 3_764
O3 P2 Na1 76.20(14) . 3_764
O2 P2 Na1 120.27(15) . 3_764
C1 P2 Na1 128.85(17) 3_765 3_764
O1 P2 Na1 106.75(15) . .
O3 P2 Na1 36.93(14) . .
O2 P2 Na1 137.33(15) . .
C1 P2 Na1 75.18(17) 3_765 .
Na1 P2 Na1 84.55(6) 3_764 .
O1 P2 Eu1 28.98(13) . .
O3 P2 Eu1 136.94(14) . .
O2 P2 Eu1 104.37(14) . .
C1 P2 Eu1 83.97(17) 3_765 .
Na1 P2 Eu1 64.99(4) 3_764 .
Na1 P2 Eu1 117.96(5) . .
O1 P2 Eu1 107.52(14) . 1_554
O3 P2 Eu1 28.55(13) . 1_554
O2 P2 Eu1 88.21(13) . 1_554
C1 P2 Eu1 133.30(17) 3_765 1_554
Na1 P2 Eu1 72.42(4) 3_764 1_554
Na1 P2 Eu1 65.46(4) . 1_554
Eu1 P2 Eu1 136.24(4) . 1_554
O1 Na1 O3 95.30(14) 3_764 .
O1 Na1 O6 96.21(14) 3_764 1_654
O3 Na1 O6 163.33(15) . 1_654
O1 Na1 O6 109.59(14) 3_764 3_765
O3 Na1 O6 92.44(14) . 3_765
O6 Na1 O6 95.01(13) 1_654 3_765
O1 Na1 O5 73.24(13) 3_764 3_764
O3 Na1 O5 73.07(13) . 3_764
O6 Na1 O5 98.84(14) 1_654 3_764
O6 Na1 O5 165.50(15) 3_765 3_764
O1 Na1 O7 156.96(15) 3_764 1_654
O3 Na1 O7 97.99(13) . 1_654
O6 Na1 O7 67.37(13) 1_654 1_654
O6 Na1 O7 88.60(13) 3_765 1_654
O5 Na1 O7 92.75(13) 3_764 1_654
O1 Na1 Na1 109.24(13) 3_764 3_864
O3 Na1 Na1 137.37(14) . 3_864
O6 Na1 Na1 47.94(10) 1_654 3_864
O6 Na1 Na1 47.06(10) 3_765 3_864
O5 Na1 Na1 146.57(14) 3_764 3_864
O7 Na1 Na1 72.48(10) 1_654 3_864
O1 Na1 P2 22.49(9) 3_764 3_764
O3 Na1 P2 89.00(10) . 3_764
O6 Na1 P2 106.08(11) 1_654 3_764
O6 Na1 P2 88.37(10) 3_765 3_764
O5 Na1 P2 91.90(10) 3_764 3_764
O7 Na1 P2 172.50(11) 1_654 3_764
Na1 Na1 P2 100.51(9) 3_864 3_764
O1 Na1 P2 108.93(11) 3_764 .
O3 Na1 P2 22.82(9) . .
O6 Na1 P2 154.01(12) 1_654 .
O6 Na1 P2 70.81(10) 3_765 .
O5 Na1 P2 94.74(10) 3_764 .
O7 Na1 P2 90.03(10) 1_654 .
Na1 Na1 P2 114.56(9) 3_864 .
P2 Na1 P2 95.45(6) 3_764 .
O1 Na1 Eu1 37.59(9) 3_764 3_764
O3 Na1 Eu1 100.23(10) . 3_764
O6 Na1 Eu1 81.88(10) 1_654 3_764
O6 Na1 Eu1 145.32(11) 3_765 3_764
O5 Na1 Eu1 42.48(9) 3_764 3_764
O7 Na1 Eu1 120.87(10) 1_654 3_764
Na1 Na1 Eu1 120.60(9) 3_864 3_764
P2 Na1 Eu1 60.00(4) 3_764 3_764
P2 Na1 Eu1 122.27(6) . 3_764
O1 Na1 Eu1 71.99(10) 3_764 1_554
O3 Na1 Eu1 36.93(9) . 1_554
O6 Na1 Eu1 138.22(11) 1_654 1_554
O6 Na1 Eu1 126.77(11) 3_765 1_554
O5 Na1 Eu1 39.53(8) 3_764 1_554
O7 Na1 Eu1 108.89(10) 1_654 1_554
Na1 Na1 Eu1 173.84(10) 3_864 1_554
P2 Na1 Eu1 78.37(5) 3_764 1_554
P2 Na1 Eu1 59.75(4) . 1_554
Eu1 Na1 Eu1 64.20(3) 3_764 1_554
O1 Na1 Eu1 118.53(11) 3_764 1_654
O3 Na1 Eu1 129.25(11) . 1_654
O6 Na1 Eu1 34.09(9) 1_654 1_654
O6 Na1 Eu1 108.21(11) 3_765 1_654
O5 Na1 Eu1 81.50(9) 3_764 1_654
O7 Na1 Eu1 39.58(8) 1_654 1_654
Na1 Na1 Eu1 67.93(7) 3_864 1_654
P2 Na1 Eu1 135.77(6) 3_764 1_654
P2 Na1 Eu1 128.56(6) . 1_654
Eu1 Na1 Eu1 88.43(4) 3_764 1_654
Eu1 Na1 Eu1 117.12(5) 1_554 1_654
P2 O1 Na1 121.3(2) . 3_764
P2 O1 Eu1 132.9(2) . .
Na1 O1 Eu1 105.38(14) 3_764 .
P1 O6 Na1 122.9(2) . 1_456
P1 O6 Na1 122.3(2) . 3_765
Na1 O6 Na1 84.99(13) 1_456 3_765
P1 O6 Eu1 99.28(17) . .
Na1 O6 Eu1 112.97(15) 1_456 .
Na1 O6 Eu1 115.38(15) 3_765 .
P1 O5 Eu1 133.8(2) . 3_765
P1 O5 Na1 117.41(18) . 3_764
Eu1 O5 Na1 100.15(13) 3_765 3_764
P1 O5 Eu1 95.65(17) . .
Eu1 O5 Eu1 106.55(12) 3_765 .
Na1 O5 Eu1 96.30(13) 3_764 .
P2 O3 Na1 120.2(2) . .
P2 O3 Eu1 133.5(2) . 1_554
Na1 O3 Eu1 106.21(14) . 1_554
P1 O4 Eu1 144.0(2) . 3_665
P2 O2 Eu1 155.9(2) . 4_575
Eu1 O7 Na1 98.84(13) . 1_456
Eu1 O7 H1 89(4) . .
Na1 O7 H1 80(4) 1_456 .
Eu1 O7 H2 112(4) . .
Na1 O7 H2 143(4) 1_456 .
H1 O7 H2 120(5) . .
P1 C1 P2 116.4(3) . 3_765
P1 C1 H1A 108.2 . .
P2 C1 H1A 108.2 3_765 .
P1 C1 H1B 108.2 . .
P2 C1 H1B 108.2 3_765 .
H1A C1 H1B 107.3 . .

loop_
_geom_bond_atom_site_label_1
_geom_bond_atom_site_label_2
_geom_bond_distance
_geom_bond_site_symmetry_2
Eu1 O2 2.288(4) 4_576
Eu1 O4 2.368(3) 3_665
Eu1 O3 2.369(3) 1_556
Eu1 O1 2.375(4) .
Eu1 O5 2.448(3) 3_765
Eu1 O6 2.464(4) .
Eu1 O5 2.550(4) .
Eu1 O7 2.610(4) .
Eu1 P1 3.1086(15) .
Eu1 P2 3.5874(15) .
Eu1 P2 3.5954(15) 1_556
Eu1 Na1 3.754(2) 3_764
Eu1 H1 2.74(5) .
P1 O4 1.515(4) .
P1 O6 1.540(4) .
P1 O5 1.544(4) .
P1 C1 1.802(5) .
P2 O1 1.520(4) .
P2 O3 1.527(4) .
P2 O2 1.533(4) .
P2 C1 1.809(5) 3_765
P2 Na1 3.393(2) 3_764
P2 Na1 3.400(2) .
P2 Eu1 3.5954(15) 1_554
Na1 O1 2.345(4) 3_764
Na1 O3 2.365(4) .
Na1 O6 2.391(4) 1_654
Na1 O6 2.425(4) 3_765
Na1 O5 2.489(4) 3_764
Na1 O7 2.718(4) 1_654
Na1 Na1 3.253(4) 3_864
Na1 P2 3.393(2) 3_764
Na1 Eu1 3.754(2) 3_764
Na1 Eu1 3.786(2) 1_554
Na1 Eu1 4.048(2) 1_654
O1 Na1 2.344(4) 3_764
O6 Na1 2.391(4) 1_456
O6 Na1 2.425(4) 3_765
O5 Eu1 2.448(3) 3_765
O5 Na1 2.489(4) 3_764
O3 Eu1 2.369(3) 1_554
O4 Eu1 2.368(3) 3_665
O2 Eu1 2.288(4) 4_575
O7 Na1 2.718(4) 1_456
O7 H1 0.89(2) .
O7 H2 0.88(2) .
C1 P2 1.809(5) 3_765
C1 H1A 0.9900 .
C1 H1B 0.9900 .
